data_2239200
loop_
_publ_author_name
'Sheikh Bostanabad, Ali'
'Kovalchukova, Olga'
'Strashnova, Svetlana'
'Stash, Adam'
'Zyuzin, Igor'

_publ_section_title
;
 Bis(<i>N</i>-nitroso-<i>N</i>-pentylhydroxylaminato-\k^2^<i>O</i>,<i>O</i>')copper(II)
;
_journal_coeditor_code PJ2009
_journal_issue 4
_journal_name_full 'Acta Crystallographica Section E'
_journal_page_first m137
_journal_page_last m138
_journal_paper_doi 10.1107/S1600536814004978
_journal_volume 70
_journal_year 2014
_chemical_formula_iupac '[Cu (C5 H11 N2 O2)2]'
_chemical_formula_moiety 'C10 H22 Cu N4 O4'
_chemical_formula_sum 'C10 H22 Cu N4 O4'
_chemical_formula_weight 325.86
_chemical_name_systematic Bis(<i>N</i>-nitroso-<i>N</i>-pentylhydroxylaminato-\k^2^<i>O</i>,<i>O</i>')copper(II)
_space_group_IT_number 14
_symmetry_cell_setting monoclinic
_symmetry_space_group_name_Hall '-P 2ybc'
_symmetry_space_group_name_H-M 'P 1 21/c 1'
_atom_sites_solution_hydrogens geom
_atom_sites_solution_primary direct
_atom_sites_solution_secondary difmap
_audit_creation_method SHELXL-97
_cell_angle_alpha 90.00
_cell_angle_beta 103.82(3)
_cell_angle_gamma 90.00
_cell_formula_units_Z 2
_cell_length_a 14.325(3)
_cell_length_b 4.7760(10)
_cell_length_c 11.619(2)
_cell_measurement_reflns_used 25
_cell_measurement_temperature 293(2)
_cell_measurement_theta_max 11.9
_cell_measurement_theta_min 9.7
_cell_volume 771.9(3)
_computing_cell_refinement 'CAD-4/PC (Enraf--Nonius, 1993)'
_computing_data_collection 'CAD-4/PC (Enraf--Nonius, 1993)'
_computing_data_reduction 'CAD-4/PC (Enraf--Nonius, 1993)'
_computing_molecular_graphics 'SHELXTL (Sheldrick, 2008)'
_computing_publication_material '<i>CIFTAB97</i> and SHELXL97 (Sheldrick, 2008)'
_computing_structure_refinement 'SHELXL97 (Sheldrick, 2008)'
_computing_structure_solution 'SHELXS97 (Sheldrick, 2008)'
_diffrn_ambient_temperature 293(2)
_diffrn_measured_fraction_theta_full 0.997
_diffrn_measured_fraction_theta_max 0.997
_diffrn_measurement_device_type 'Enraf--Nonius CAD-4'
_diffrn_measurement_method \w/2\t
_diffrn_radiation_monochromator \b-filter
_diffrn_radiation_source 'fine-focus sealed tube'
_diffrn_radiation_type MoK\a
_diffrn_radiation_wavelength 0.71073
_diffrn_reflns_av_R_equivalents 0.0299
_diffrn_reflns_av_sigmaI/netI 0.0871
_diffrn_reflns_limit_h_max 16
_diffrn_reflns_limit_h_min -17
_diffrn_reflns_limit_k_max 0
_diffrn_reflns_limit_k_min -5
_diffrn_reflns_limit_l_max 13
_diffrn_reflns_limit_l_min 0
_diffrn_reflns_number 1509
_diffrn_reflns_theta_full 25.47
_diffrn_reflns_theta_max 25.47
_diffrn_reflns_theta_min 2.93
_diffrn_standards_decay_% 0
_diffrn_standards_interval_time 60
_diffrn_standards_number 3
_exptl_absorpt_coefficient_mu 1.429
_exptl_absorpt_correction_T_max 0.6700
_exptl_absorpt_correction_T_min 0.2020
_exptl_absorpt_correction_type refdelf
_exptl_absorpt_process_details '(Walker & Stuart, 1983)'
_exptl_crystal_colour blue
_exptl_crystal_density_diffrn 1.402
_exptl_crystal_density_method 'not measured'
_exptl_crystal_description plate
_exptl_crystal_F_000 342
_exptl_crystal_size_max 0.80
_exptl_crystal_size_mid 0.20
_exptl_crystal_size_min 0.03
_refine_diff_density_max 0.317
_refine_diff_density_min -0.677
_refine_ls_extinction_method none
_refine_ls_goodness_of_fit_ref 0.879
_refine_ls_hydrogen_treatment constr
_refine_ls_matrix_type full
_refine_ls_number_parameters 88
_refine_ls_number_reflns 1429
_refine_ls_number_restraints 0
_refine_ls_restrained_S_all 0.879
_refine_ls_R_factor_all 0.1319
_refine_ls_R_factor_gt 0.0255
_refine_ls_shift/su_max 0.000
_refine_ls_shift/su_mean 0.000
_refine_ls_structure_factor_coef Fsqd
_refine_ls_weighting_details 'calc w=1/[\s^2^(Fo^2^)+(0.0490P)^2^] where P=(Fo^2^+2Fc^2^)/3'
_refine_ls_weighting_scheme calc
_refine_ls_wR_factor_gt 0.0664
_refine_ls_wR_factor_ref 0.0729
_reflns_number_gt 871
_reflns_number_total 1429
_reflns_threshold_expression I>2sigma(I)
_cod_data_source_file pj2009sup1.cif
_cod_data_source_block I
_cod_original_sg_symbol_H-M 'P 21/c'
_cod_database_code 2239200
_cod_database_fobs_code 2239200

loop_
_symmetry_equiv_pos_as_xyz
'x, y, z'
'-x, y+1/2, -z+1/2'
'-x, -y, -z'
'x, -y-1/2, z-1/2'

loop_
_atom_site_type_symbol
_atom_site_label
_atom_site_fract_x
_atom_site_fract_y
_atom_site_fract_z
_atom_site_U_iso_or_equiv
_atom_site_adp_type
_atom_site_calc_flag
_atom_site_refinement_flags
_atom_site_occupancy
_atom_site_symmetry_multiplicity
Cu Cu1 0.5000 0.5000 0.5000 0.04458(15) Uani d S 1 2
O O1 0.38526(12) 0.6395(4) 0.39762(14) 0.0498(4) Uani d . 1 1
O O2 0.55742(13) 0.7912(3) 0.42774(14) 0.0498(4) Uani d . 1 1
N N1 0.40843(14) 0.8595(4) 0.34077(15) 0.0447(4) Uani d . 1 1
N N2 0.49421(15) 0.9440(4) 0.35334(17) 0.0481(5) Uani d . 1 1
C C1 0.33006(17) 1.0104(6) 0.26151(19) 0.0506(5) Uani d . 1 1
H H11 0.3559 1.1716 0.2288 0.061 Uiso calc R 1 1
H H12 0.2855 1.0778 0.3063 0.061 Uiso calc R 1 1
C C2 0.2767(2) 0.8251(6) 0.1611(2) 0.0577(6) Uani d . 1 1
H H21 0.3225 0.7366 0.1232 0.069 Uiso calc R 1 1
H H22 0.2431 0.6788 0.1928 0.069 Uiso calc R 1 1
C C3 0.20524(19) 0.9925(7) 0.0702(2) 0.0647(6) Uani d . 1 1
H H31 0.2394 1.1373 0.0383 0.078 Uiso calc R 1 1
H H32 0.1606 1.0840 0.1091 0.078 Uiso calc R 1 1
C C4 0.1491(3) 0.8157(8) -0.0308(3) 0.0848(10) Uani d . 1 1
H H41 0.1094 0.6844 0.0000 0.102 Uiso calc R 1 1
H H42 0.1937 0.7083 -0.0641 0.102 Uiso calc R 1 1
C C5 0.0852(3) 0.9888(11) -0.1285(3) 0.1163(15) Uani d . 1 1
H H51 0.0516 0.8669 -0.1903 0.174 Uiso calc R 1 1
H H52 0.1242 1.1171 -0.1603 0.174 Uiso calc R 1 1
H H53 0.0396 1.0918 -0.0966 0.174 Uiso calc R 1 1

loop_
_atom_site_aniso_label
_atom_site_aniso_U_11
_atom_site_aniso_U_22
_atom_site_aniso_U_33
_atom_site_aniso_U_12
_atom_site_aniso_U_13
_atom_site_aniso_U_23
Cu1 0.0460(2) 0.0446(2) 0.0432(2) -0.0028(2) 0.01086(14) 0.0008(2)
O1 0.0449(9) 0.0472(9) 0.0562(9) -0.0053(8) 0.0097(7) 0.0084(8)
O2 0.0473(10) 0.0532(9) 0.0505(9) -0.0062(8) 0.0147(7) 0.0020(7)
N1 0.0485(12) 0.0428(11) 0.0428(9) -0.0033(9) 0.0112(8) -0.0001(8)
N2 0.0508(12) 0.0499(14) 0.0448(10) -0.0036(9) 0.0137(8) 0.0016(8)
C1 0.0521(13) 0.0470(11) 0.0533(11) 0.0052(14) 0.0138(10) 0.0037(14)
C2 0.0538(15) 0.0578(16) 0.0584(14) 0.0037(13) 0.0073(12) -0.0015(12)
C3 0.0556(15) 0.0693(15) 0.0641(14) 0.0041(17) 0.0042(11) 0.0016(17)
C4 0.069(2) 0.092(3) 0.081(2) 0.0044(19) -0.0064(16) -0.0107(19)
C5 0.099(3) 0.140(4) 0.086(2) -0.002(3) -0.025(2) -0.002(3)

loop_
_atom_type_symbol
_atom_type_description
_atom_type_scat_dispersion_real
_atom_type_scat_dispersion_imag
_atom_type_scat_source
C C 0.0033 0.0016 'International Tables Vol C Tables 4.2.6.8 and 6.1.1.4'
H H 0.0000 0.0000 'International Tables Vol C Tables 4.2.6.8 and 6.1.1.4'
N N 0.0061 0.0033 'International Tables Vol C Tables 4.2.6.8 and 6.1.1.4'
O O 0.0106 0.0060 'International Tables Vol C Tables 4.2.6.8 and 6.1.1.4'
Cu Cu 0.3201 1.2651 'International Tables Vol C Tables 4.2.6.8 and 6.1.1.4'

loop_
_geom_angle_atom_site_label_1
_geom_angle_atom_site_label_2
_geom_angle_atom_site_label_3
_geom_angle_site_symmetry_1
_geom_angle_site_symmetry_3
_geom_angle
O1 Cu1 O1 . 3_666 180.0
O1 Cu1 O2 . 3_666 97.54(7)
O1 Cu1 O2 3_666 3_666 82.46(7)
O1 Cu1 O2 . . 82.46(7)
O1 Cu1 O2 3_666 . 97.54(7)
O2 Cu1 O2 3_666 . 180.0
N1 O1 Cu1 . . 107.90(13)
N2 O2 Cu1 . . 113.09(14)
N2 N1 O1 . . 123.09(19)
N2 N1 C1 . . 119.6(2)
O1 N1 C1 . . 117.35(19)
N1 N2 O2 . . 113.32(18)
N1 C1 C2 . . 111.5(2)
N1 C1 H11 . . 109.3
C2 C1 H11 . . 109.3
N1 C1 H12 . . 109.3
C2 C1 H12 . . 109.3
H11 C1 H12 . . 108.0
C3 C2 C1 . . 111.2(2)
C3 C2 H21 . . 109.4
C1 C2 H21 . . 109.4
C3 C2 H22 . . 109.4
C1 C2 H22 . . 109.4
H21 C2 H22 . . 108.0
C2 C3 C4 . . 113.1(3)
C2 C3 H31 . . 109.0
C4 C3 H31 . . 109.0
C2 C3 H32 . . 109.0
C4 C3 H32 . . 109.0
H31 C3 H32 . . 107.8
C3 C4 C5 . . 112.9(3)
C3 C4 H41 . . 109.0
C5 C4 H41 . . 109.0
C3 C4 H42 . . 109.0
C5 C4 H42 . . 109.0
H41 C4 H42 . . 107.8
C4 C5 H51 . . 109.5
C4 C5 H52 . . 109.5
H51 C5 H52 . . 109.5
C4 C5 H53 . . 109.5
H51 C5 H53 . . 109.5
H52 C5 H53 . . 109.5

loop_
_geom_bond_atom_site_label_1
_geom_bond_atom_site_label_2
_geom_bond_site_symmetry_2
_geom_bond_distance
Cu1 O1 . 1.9042(17)
Cu1 O1 3_666 1.9042(17)
Cu1 O2 3_666 1.9095(16)
Cu1 O2 . 1.9095(16)
O1 N1 . 1.325(3)
O2 N2 . 1.314(2)
N1 N2 . 1.268(3)
N1 C1 . 1.461(3)
C1 C2 . 1.518(4)
C1 H11 . 0.9700
C1 H12 . 0.9700
C2 C3 . 1.512(4)
C2 H21 . 0.9700
C2 H22 . 0.9700
C3 C4 . 1.512(4)
C3 H31 . 0.9700
C3 H32 . 0.9700
C4 C5 . 1.521(5)
C4 H41 . 0.9700
C4 H42 . 0.9700
C5 H51 . 0.9600
C5 H52 . 0.9600
C5 H53 . 0.9600
